data_2101750
loop_
_publ_author_name
'Marsh, R. E.'

_publ_section_title
;
 The perils of <i>Cc</i> revisited
;
_journal_issue 2
_journal_name_full 'Acta Crystallographica Section B'
_journal_page_first 317
_journal_page_last 322
_journal_paper_doi 10.1107/S010876819601381X
_journal_volume 53
_journal_year 1997
_chemical_formula_moiety 'C9 H16 O5 Si2'
_chemical_formula_sum 'C9 H16 O5 Si2'
_space_group_IT_number 15
_symmetry_cell_setting monoclinic
_symmetry_space_group_name_Hall '-C 2yc'
_symmetry_space_group_name_H-M 'C 1 2/c 1'
_audit_creation_method CSD-QUEST3D-V5
_cell_angle_alpha 90
_cell_angle_beta 105.02(2)
_cell_angle_gamma 90
_cell_formula_units_Z 4
_cell_length_a 10.144(2)
_cell_length_b 7.866(2)
_cell_length_c 15.503(4)
_cell_volume 1194.8(5)
_cod_data_source_file an0533.cif
_cod_data_source_block CSD_CIF_MIF_JEGGIL01
_cod_depositor_comments
;

  Added moiety chemical formula from Marsh (1997) paper. The summary
  chemical formula is calculated from moiety formula using 'AdHocParser'
  (svn://www.crystallography.net/cod-tools/trunk/Formulae/AdHocParser.yp,
  revision 1441.)

  Removing 15 atoms which were symmetric equivalents of the atoms from
  the asymmetric unit.

  Andrius Merkys
  2013-11-06
;
_cod_original_sg_symbol_H-M 'C 2/c'
_cod_database_code 2101750

loop_
_symmetry_equiv_pos_as_xyz
x,y,z
-x,y,1/2-z
1/2+x,1/2+y,z
1/2-x,1/2+y,1/2-z
-x,-y,-z
x,-y,-1/2+z
-1/2-x,-1/2-y,-z
-1/2+x,-1/2-y,-1/2+z

loop_
_atom_site_label
_atom_site_fract_x
_atom_site_fract_y
_atom_site_fract_z
_atom_site_type_symbol
Si1 .0705 .2481 .3496 Si
O1 .2028 .1324 .3473 O
O2 -.0363 .1258 .3833 O
O3 .0 .3203 .25 O
C1 .1894 -.0454 .3252 C
C2 -.0298 -.0541 .3700 C
C3 .0400 -.0981 .2988 C
C4 .0 -.2646 .25 C
C5 .1200 .4292 .4246 C
H1 .240 -.116 .380 H
H2 .230 -.068 .271 H
H3 -.129 -.102 .352 H
H4 .024 -.112 .430 H
H5 .074 -.340 .234 H
H6 .033 .503 .425 H
H7 .165 .387 .490 H
H8 .190 .506 .402 H

loop_
_atom_type_symbol
C
H
O
Si
